data_4508812
loop_
_publ_author_name
'Trivedi, Darshak R.'
'Dastidar, Parthasarathi'

_publ_section_title
;
 Cation-Induced Supramolecular Isomerism in the Hydrogen-Bonded Network of
 Secondary Ammonium Monocarboxylate Salts:&#x2009; A New Class of Organo
 Gelator and Their Structures
;
_journal_issue 9
_journal_name_full 'Crystal Growth &amp; Design'
_journal_page_first 2114
_journal_paper_doi 10.1021/cg060325c
_journal_volume 6
_journal_year 2006
_chemical_formula_sum 'C21 H20 Br N O2'
_chemical_formula_weight 398.29
_chemical_name_systematic
; 
 ? 
;
_space_group_IT_number 61
_symmetry_cell_setting orthorhombic
_symmetry_space_group_name_Hall '-P 2ac 2ab'
_symmetry_space_group_name_H-M 'P b c a'
_atom_sites_solution_hydrogens geom
_atom_sites_solution_primary direct
_atom_sites_solution_secondary difmap
_audit_creation_method SHELXL-97
_cell_angle_alpha 90.00
_cell_angle_beta 90.00
_cell_angle_gamma 90.00
_cell_formula_units_Z 8
_cell_length_a 8.8752(10)
_cell_length_b 17.898(2)
_cell_length_c 24.410(3)
_cell_measurement_temperature 293(2)
_cell_volume 3877.5(8)
_computing_cell_refinement 'BRUKER AXS SMART 3'
_computing_data_collection 'BRUKER AXS SMART 3'
_computing_data_reduction 'BRUKER AXS SMART 3'
_computing_molecular_graphics 'PLATON; 'MERCURY 1.2'
_computing_structure_refinement 'SHELXL-97 (Sheldrick, 1997)'
_computing_structure_solution 'SHELXS-97 (Sheldrick, 1990)'
_diffrn_ambient_temperature 293(2)
_diffrn_detector_area_resol_mean 0.3
_diffrn_measured_fraction_theta_full 0.998
_diffrn_measured_fraction_theta_max 0.998
_diffrn_measurement_device_type 'BRUKER SMART CCD AREA DETECTOR'
_diffrn_measurement_method PHI-OMEGA
_diffrn_radiation_monochromator graphite
_diffrn_radiation_source 'fine-focus sealed tube'
_diffrn_radiation_type MoK\a
_diffrn_radiation_wavelength 0.71073
_diffrn_reflns_av_R_equivalents 0.0360
_diffrn_reflns_av_sigmaI/netI 0.0302
_diffrn_reflns_limit_h_max 9
_diffrn_reflns_limit_h_min -9
_diffrn_reflns_limit_k_max 18
_diffrn_reflns_limit_k_min -19
_diffrn_reflns_limit_l_max 26
_diffrn_reflns_limit_l_min -16
_diffrn_reflns_number 14436
_diffrn_reflns_theta_full 22.50
_diffrn_reflns_theta_max 22.50
_diffrn_reflns_theta_min 2.28
_diffrn_standards_decay_% <10
_exptl_absorpt_coefficient_mu 2.133
_exptl_absorpt_correction_type SADABS
_exptl_crystal_colour COLOURLESS
_exptl_crystal_density_diffrn 1.365
_exptl_crystal_density_method 'not measured'
_exptl_crystal_description PLATE
_exptl_crystal_F_000 1632
_exptl_crystal_size_max 0.57
_exptl_crystal_size_mid 0.38
_exptl_crystal_size_min 0.19
_refine_diff_density_max 0.272
_refine_diff_density_min -0.575
_refine_diff_density_rms 0.075
_refine_ls_extinction_method none
_refine_ls_goodness_of_fit_ref 1.065
_refine_ls_hydrogen_treatment mixed
_refine_ls_matrix_type full
_refine_ls_number_parameters 306
_refine_ls_number_reflns 2533
_refine_ls_number_restraints 0
_refine_ls_restrained_S_all 1.065
_refine_ls_R_factor_all 0.0452
_refine_ls_R_factor_gt 0.0380
_refine_ls_shift/su_max 0.001
_refine_ls_shift/su_mean 0.000
_refine_ls_structure_factor_coef Fsqd
_refine_ls_weighting_details 'calc w=1/[\s^2^(Fo^2^)+(0.0662P)^2^+1.0433P] where P=(Fo^2^+2Fc^2^)/3'
_refine_ls_weighting_scheme calc
_refine_ls_wR_factor_gt 0.0968
_refine_ls_wR_factor_ref 0.1018
_reflns_number_gt 2152
_reflns_number_total 2533
_reflns_threshold_expression >2sigma(I)
_cod_data_source_file cg060325csup10.cif
_cod_data_source_block dt0988m
_cod_depositor_comments
;
The following automatic conversions were performed:

'_symmetry_cell_setting' value 'ORTHORHOMBIC' changed to
'orthorhombic' according to
/home/saulius/struct/CIF-dictionaries/cif_core.dic dictionary named
'cif_core.dic' version 2.4.2 from 2011-04-26.

Automatic conversion script
Id: cif_fix_values 1891 2012-01-12 08:04:46Z andrius 
;
_cod_original_cell_volume 3877.4(8)
_cod_original_sg_symbol_H-M Pbca
_cod_database_code 4508812

loop_
_symmetry_equiv_pos_as_xyz
'x, y, z'
'-x+1/2, -y, z+1/2'
'-x, y+1/2, -z+1/2'
'x+1/2, -y+1/2, -z'
'-x, -y, -z'
'x-1/2, y, -z-1/2'
'x, -y-1/2, z-1/2'
'-x-1/2, y-1/2, z'

loop_
_atom_site_label
_atom_site_type_symbol
_atom_site_fract_x
_atom_site_fract_y
_atom_site_fract_z
_atom_site_U_iso_or_equiv
_atom_site_adp_type
_atom_site_occupancy
_atom_site_symmetry_multiplicity
_atom_site_calc_flag
Br1 Br 0.72668(5) 1.08725(2) 0.737463(16) 0.0712(2) Uani 1 1 d
O2 O 0.9795(2) 0.82870(12) 0.55291(8) 0.0546(6) Uani 1 1 d
O1 O 0.7505(2) 0.78346(12) 0.56700(9) 0.0524(6) Uani 1 1 d
N1 N 0.9606(3) 0.72955(13) 0.46954(10) 0.0400(6) Uani 1 1 d
C1 C 0.8526(3) 0.83004(16) 0.57584(11) 0.0415(7) Uani 1 1 d
C2 C 0.8224(3) 0.89193(15) 0.61592(11) 0.0365(6) Uani 1 1 d
C3 C 0.9285(4) 0.94710(18) 0.62535(13) 0.0543(8) Uani 1 1 d
C4 C 0.9018(4) 1.00457(19) 0.66165(14) 0.0608(9) Uani 1 1 d
C5 C 0.7666(3) 1.00709(16) 0.68865(12) 0.0470(7) Uani 1 1 d
C6 C 0.6595(3) 0.95341(17) 0.68074(12) 0.0464(7) Uani 1 1 d
C7 C 0.6885(4) 0.89639(17) 0.64416(12) 0.0439(7) Uani 1 1 d
C9 C 0.9705(4) 0.77446(18) 0.33699(13) 0.0530(8) Uani 1 1 d
C10 C 0.9760(5) 0.7486(2) 0.28358(14) 0.0645(9) Uani 1 1 d
C11 C 0.8787(5) 0.6946(3) 0.26675(16) 0.0719(11) Uani 1 1 d
C12 C 0.7753(5) 0.6661(3) 0.30194(17) 0.0731(12) Uani 1 1 d
C13 C 0.7674(4) 0.6917(2) 0.35519(14) 0.0592(9) Uani 1 1 d
C14 C 0.8663(3) 0.74538(16) 0.37333(11) 0.0433(7) Uani 1 1 d
C15 C 0.8604(4) 0.7729(2) 0.43139(13) 0.0515(8) Uani 1 1 d
C16 C 0.9043(4) 0.65402(18) 0.48358(15) 0.0501(8) Uani 1 1 d
C17 C 1.0032(3) 0.61723(16) 0.52564(12) 0.0442(7) Uani 1 1 d
C18 C 1.1183(4) 0.56904(17) 0.51029(15) 0.0502(8) Uani 1 1 d
C19 C 1.2084(4) 0.53545(19) 0.54904(17) 0.0602(9) Uani 1 1 d
C20 C 1.1853(4) 0.5495(2) 0.60333(17) 0.0636(9) Uani 1 1 d
C21 C 1.0731(4) 0.5977(2) 0.61962(15) 0.0635(9) Uani 1 1 d
C22 C 0.9818(4) 0.6312(2) 0.58090(13) 0.0553(8) Uani 1 1 d
H1N1 H 0.970(3) 0.7578(17) 0.5014(13) 0.057(10) Uiso 1 1 d
H1N2 H 1.057(4) 0.7264(16) 0.4518(12) 0.051(8) Uiso 1 1 d
H3 H 1.019(4) 0.9447(18) 0.6050(13) 0.062(9) Uiso 1 1 d
H6 H 0.567(3) 0.9550(16) 0.6991(11) 0.049(8) Uiso 1 1 d
H7 H 0.623(3) 0.8615(18) 0.6393(11) 0.046(8) Uiso 1 1 d
H4 H 0.974(4) 1.040(2) 0.6679(13) 0.068(10) Uiso 1 1 d
H9 H 1.040(4) 0.807(2) 0.3511(13) 0.060(10) Uiso 1 1 d
H10 H 1.057(5) 0.772(2) 0.2606(16) 0.094(13) Uiso 1 1 d
H11 H 0.876(5) 0.673(2) 0.2347(17) 0.091(14) Uiso 1 1 d
H12 H 0.718(4) 0.633(3) 0.2940(18) 0.079(14) Uiso 1 1 d
H13 H 0.691(4) 0.6777(17) 0.3824(14) 0.057(9) Uiso 1 1 d
H15A H 0.901(4) 0.822(2) 0.4331(13) 0.062(10) Uiso 1 1 d
H15B H 0.763(4) 0.7700(19) 0.4445(13) 0.055(9) Uiso 1 1 d
H16A H 0.899(3) 0.623(2) 0.4528(14) 0.061(9) Uiso 1 1 d
H16B H 0.804(4) 0.6585(19) 0.4965(14) 0.065(10) Uiso 1 1 d
H18 H 1.130(3) 0.5588(15) 0.4758(12) 0.038(8) Uiso 1 1 d
H19 H 1.284(4) 0.504(2) 0.5341(16) 0.080(12) Uiso 1 1 d
H20 H 1.243(4) 0.529(2) 0.6288(17) 0.077(12) Uiso 1 1 d
H21 H 1.056(4) 0.6081(19) 0.6553(15) 0.064(10) Uiso 1 1 d
H22 H 0.908(4) 0.6599(16) 0.5919(12) 0.046(9) Uiso 1 1 d

loop_
_atom_site_aniso_label
_atom_site_aniso_U_11
_atom_site_aniso_U_22
_atom_site_aniso_U_33
_atom_site_aniso_U_23
_atom_site_aniso_U_13
_atom_site_aniso_U_12
Br1 0.0793(3) 0.0592(3) 0.0751(3) -0.03499(18) 0.00543(18) -0.00462(17)
O2 0.0481(12) 0.0540(14) 0.0617(13) -0.0213(10) 0.0033(10) -0.0009(10)
O1 0.0481(11) 0.0388(12) 0.0702(14) -0.0166(11) -0.0089(10) -0.0019(10)
N1 0.0469(15) 0.0326(14) 0.0406(13) -0.0046(11) -0.0010(11) 0.0065(11)
C1 0.0460(18) 0.0350(17) 0.0435(16) -0.0033(12) -0.0101(13) 0.0044(14)
C2 0.0399(15) 0.0303(15) 0.0393(15) -0.0015(12) -0.0051(12) 0.0003(12)
C3 0.0461(17) 0.046(2) 0.071(2) -0.0163(16) 0.0100(16) -0.0079(15)
C4 0.0512(19) 0.048(2) 0.083(2) -0.0244(18) 0.0055(17) -0.0160(16)
C5 0.0582(18) 0.0353(17) 0.0474(17) -0.0092(14) -0.0041(13) 0.0014(14)
C6 0.0494(18) 0.0407(19) 0.0491(17) -0.0047(14) 0.0075(14) -0.0053(15)
C7 0.0498(18) 0.0300(17) 0.0520(18) -0.0027(14) -0.0004(14) -0.0104(14)
C9 0.066(2) 0.0354(18) 0.057(2) 0.0046(15) -0.0018(17) 0.0054(16)
C10 0.082(2) 0.062(2) 0.050(2) 0.0133(18) 0.0082(19) 0.017(2)
C11 0.086(3) 0.083(3) 0.047(2) -0.012(2) -0.012(2) 0.022(2)
C12 0.069(2) 0.085(3) 0.065(3) -0.014(2) -0.017(2) -0.008(2)
C13 0.0500(19) 0.072(3) 0.055(2) -0.0038(18) -0.0031(16) 0.0027(17)
C14 0.0483(16) 0.0377(17) 0.0438(16) 0.0004(13) -0.0029(13) 0.0163(14)
C15 0.062(2) 0.043(2) 0.0502(18) -0.0027(15) -0.0008(15) 0.0198(17)
C16 0.053(2) 0.0416(19) 0.055(2) 0.0010(16) -0.0063(15) -0.0071(15)
C17 0.0509(17) 0.0301(16) 0.0515(18) 0.0035(13) -0.0010(13) -0.0091(13)
C18 0.061(2) 0.0361(18) 0.054(2) -0.0005(15) 0.0032(16) -0.0066(15)
C19 0.057(2) 0.0371(19) 0.086(3) 0.0023(18) -0.0011(19) 0.0018(16)
C20 0.066(2) 0.052(2) 0.073(3) 0.020(2) -0.012(2) -0.0045(18)
C21 0.078(2) 0.064(2) 0.048(2) 0.0107(17) 0.0011(18) -0.002(2)
C22 0.058(2) 0.049(2) 0.060(2) 0.0039(16) 0.0033(16) 0.0055(17)

loop_
_atom_type_symbol
_atom_type_description
_atom_type_scat_dispersion_real
_atom_type_scat_dispersion_imag
_atom_type_scat_source
C C 0.0033 0.0016 'International Tables Vol C Tables 4.2.6.8 and 6.1.1.4'
H H 0.0000 0.0000 'International Tables Vol C Tables 4.2.6.8 and 6.1.1.4'
N N 0.0061 0.0033 'International Tables Vol C Tables 4.2.6.8 and 6.1.1.4'
O O 0.0106 0.0060 'International Tables Vol C Tables 4.2.6.8 and 6.1.1.4'
Br Br -0.2901 2.4595 'International Tables Vol C Tables 4.2.6.8 and 6.1.1.4'

loop_
_geom_angle_atom_site_label_1
_geom_angle_atom_site_label_2
_geom_angle_atom_site_label_3
_geom_angle
_geom_angle_site_symmetry_1
_geom_angle_site_symmetry_3
O2 O2 C1 0(10) 1 .
O1 O1 C1 0(10) 1 .
C16 N1 C15 114.5(3) . .
C16 N1 H1N1 109.5(19) . .
C15 N1 H1N1 107.0(19) . .
C16 N1 H1N2 110.6(17) . .
C15 N1 H1N2 106.1(17) . .
H1N1 N1 H1N2 109(3) . .
O1 C1 O1 0.0(3) 1 .
O1 C1 O2 124.0(3) 1 .
O1 C1 O2 124.0(3) . .
O1 C1 O2 124.0(3) 1 1
O1 C1 O2 124.0(3) . 1
O2 C1 O2 0.0(2) . 1
O1 C1 C2 118.4(3) 1 .
O1 C1 C2 118.4(3) . .
O2 C1 C2 117.6(2) . .
O2 C1 C2 117.6(2) 1 .
C7 C2 C3 117.6(3) . .
C7 C2 C1 121.5(2) . .
C3 C2 C1 120.9(3) . .
C4 C3 C2 121.5(3) . .
C4 C3 H3 121(2) . .
C2 C3 H3 117(2) . .
C5 C4 C3 119.0(3) . .
C5 C4 H4 121(2) . .
C3 C4 H4 120(2) . .
C6 C5 C4 121.3(3) . .
C6 C5 Br1 119.4(2) . .
C4 C5 Br1 119.4(2) . .
C5 C6 C7 118.8(3) . .
C5 C6 H6 121.5(18) . .
C7 C6 H6 119.7(18) . .
C2 C7 C6 121.9(3) . .
C2 C7 H7 118.3(19) . .
C6 C7 H7 119.8(19) . .
C14 C9 C10 120.1(4) . .
C14 C9 H9 116(2) . .
C10 C9 H9 123(2) . .
C11 C10 C9 120.0(4) . .
C11 C10 H10 125(2) . .
C9 C10 H10 114(2) . .
C12 C11 C10 120.3(4) . .
C12 C11 H11 112(3) . .
C10 C11 H11 127(3) . .
C11 C12 C13 120.4(4) . .
C11 C12 H12 124(3) . .
C13 C12 H12 116(3) . .
C14 C13 C12 120.2(4) . .
C14 C13 H13 113.8(19) . .
C12 C13 H13 125.9(19) . .
C13 C14 C9 118.9(3) . .
C13 C14 C15 120.7(3) . .
C9 C14 C15 120.4(3) . .
C14 C15 N1 113.3(2) . .
C14 C15 H15A 109(2) . .
N1 C15 H15A 103(2) . .
C14 C15 H15B 110(2) . .
N1 C15 H15B 108(2) . .
H15A C15 H15B 113(3) . .
N1 C16 C17 111.1(2) . .
N1 C16 H16A 112(2) . .
C17 C16 H16A 109(2) . .
N1 C16 H16B 109(2) . .
C17 C16 H16B 111(2) . .
H16A C16 H16B 106(3) . .
C22 C17 C18 118.4(3) . .
C22 C17 C16 120.4(3) . .
C18 C17 C16 121.2(3) . .
C19 C18 C17 120.9(3) . .
C19 C18 H18 120.5(19) . .
C17 C18 H18 118.6(18) . .
C20 C19 C18 120.0(4) . .
C20 C19 H19 126(2) . .
C18 C19 H19 114(2) . .
C19 C20 C21 120.3(4) . .
C19 C20 H20 121(3) . .
C21 C20 H20 119(3) . .
C20 C21 C22 119.9(4) . .
C20 C21 H21 122(2) . .
C22 C21 H21 118(2) . .
C21 C22 C17 120.5(3) . .
C21 C22 H22 118.9(19) . .
C17 C22 H22 120.5(19) . .

loop_
_geom_bond_atom_site_label_1
_geom_bond_atom_site_label_2
_geom_bond_distance
_geom_bond_site_symmetry_2
Br1 C5 1.898(3) .
O2 O2 0.000(7) 1
O2 C1 1.258(3) .
O1 O1 0.000(6) 1
O1 C1 1.250(3) .
N1 C16 1.482(4) .
N1 C15 1.503(4) .
N1 H1N1 0.93(3) .
N1 H1N2 0.96(3) .
C1 O1 1.250(3) 1
C1 O2 1.258(3) 1
C1 C2 1.502(4) .
C2 C7 1.376(4) .
C2 C3 1.384(4) .
C3 C4 1.378(4) .
C3 H3 0.95(3) .
C4 C5 1.370(4) .
C4 H4 0.91(4) .
C5 C6 1.366(4) .
C6 C7 1.380(4) .
C6 H6 0.93(3) .
C7 H7 0.86(3) .
C9 C14 1.383(4) .
C9 C10 1.384(5) .
C9 H9 0.91(3) .
C10 C11 1.360(6) .
C10 H10 1.00(4) .
C11 C12 1.357(6) .
C11 H11 0.87(4) .
C12 C13 1.380(5) .
C12 H12 0.81(4) .
C13 C14 1.374(5) .
C13 H13 0.98(3) .
C14 C15 1.501(4) .
C15 H15A 0.94(4) .
C15 H15B 0.92(3) .
C16 C17 1.503(4) .
C16 H16A 0.93(4) .
C16 H16B 0.94(4) .
C17 C22 1.385(4) .
C17 C18 1.388(4) .
C18 C19 1.377(5) .
C18 H18 0.87(3) .
C19 C20 1.364(5) .
C19 H19 0.95(4) .
C20 C21 1.377(5) .
C20 H20 0.88(4) .
C21 C22 1.382(5) .
C21 H21 0.90(3) .
C22 H22 0.88(3) .

loop_
_geom_hbond_atom_site_label_D
_geom_hbond_atom_site_label_H
_geom_hbond_atom_site_label_A
_geom_hbond_distance_DH
_geom_hbond_distance_HA
_geom_hbond_distance_DA
_geom_hbond_angle_DHA
_geom_hbond_site_symmetry_A
N1 H1N1 O2 0.93(3) 1.79(3) 2.705(3) 168(3) 1
N1 H1N1 O1 0.93(3) 2.57(3) 3.173(3) 123(2) 1
N1 H1N2 O1 0.96(3) 1.79(3) 2.733(3) 168(3) 4_566
